data_4106303
loop_
_publ_author_name
'Hiromitsu Maeda'
'Yuya Bando'
'Konomi Shimomura'
'Ippei Yamada'
'Masanobu Naito'
'Kazuyuki Nobusawa'
'Hiroyuki Tsumatori'
'Tsuyoshi Kawai'

_publ_section_title
;
 Chemical-Stimuli-Controllable Circularly Polarized Luminescence from
 Anion-Responsive \p-Conjugated Molecules
;
_journal_name_full 'Journal of the American Chemical Society'
_journal_page_first 9266
_journal_page_last 9269
_journal_paper_doi 10.1021/ja203206g
_journal_volume 133
_journal_year 2011
_chemical_formula_moiety 'C51 H45 B N2 O4, C6 H14'
_chemical_formula_sum 'C57 H59 B N2 O4'
_chemical_formula_weight 846.87
_chemical_name_systematic
; 
 ? 
;
_space_group_IT_number 4
_symmetry_cell_setting monoclinic
_symmetry_Int_Tables_number 4
_symmetry_space_group_name_Hall 'P 2yb'
_symmetry_space_group_name_H-M 'P 1 21 1'
_atom_sites_solution_hydrogens geom
_atom_sites_solution_primary direct
_atom_sites_solution_secondary difmap
_audit_creation_method SHELXL-97
_cell_angle_alpha 90.00
_cell_angle_beta 105.218(10)
_cell_angle_gamma 90.00
_cell_formula_units_Z 2
_cell_length_a 9.074(2)
_cell_length_b 21.105(5)
_cell_length_c 12.299(4)
_cell_measurement_reflns_used 18069
_cell_measurement_temperature 123(2)
_cell_measurement_theta_max 27.5
_cell_measurement_theta_min 3.0
_cell_volume 2272.7(10)
_computing_structure_refinement 'SHELXL-97 (Sheldrick, 1997)'
_computing_structure_solution 'SHELXS-97 (Sheldrick, 1990)'
_diffrn_ambient_temperature 123(2)
_diffrn_detector_area_resol_mean 5.00
_diffrn_measured_fraction_theta_full 0.998
_diffrn_measured_fraction_theta_max 0.998
_diffrn_measurement_device_type 'Rigaku RAXIS-RAPID'
_diffrn_measurement_method \w
_diffrn_radiation_monochromator graphite
_diffrn_radiation_source 'fine-focus sealed tube'
_diffrn_radiation_type MoK\a
_diffrn_radiation_wavelength 0.71075
_diffrn_reflns_av_R_equivalents 0.0475
_diffrn_reflns_av_sigmaI/netI 0.0602
_diffrn_reflns_limit_h_max 9
_diffrn_reflns_limit_h_min -10
_diffrn_reflns_limit_k_max 25
_diffrn_reflns_limit_k_min -24
_diffrn_reflns_limit_l_max 14
_diffrn_reflns_limit_l_min -14
_diffrn_reflns_number 17779
_diffrn_reflns_theta_full 24.99
_diffrn_reflns_theta_max 24.99
_diffrn_reflns_theta_min 3.02
_exptl_absorpt_coefficient_mu 0.076
_exptl_absorpt_correction_T_max 0.9849
_exptl_absorpt_correction_T_min 0.9849
_exptl_absorpt_correction_type none
_exptl_crystal_colour yellow
_exptl_crystal_density_diffrn 1.237
_exptl_crystal_description prism
_exptl_crystal_F_000 904
_exptl_crystal_size_max 0.20
_exptl_crystal_size_mid 0.20
_exptl_crystal_size_min 0.20
_refine_diff_density_max 1.655
_refine_diff_density_min -0.461
_refine_diff_density_rms 0.081
_refine_ls_abs_structure_details 'Flack H D (1983), Acta Cryst. A39, 876-881'
_refine_ls_abs_structure_Flack 0(2)
_refine_ls_extinction_method none
_refine_ls_goodness_of_fit_ref 1.067
_refine_ls_hydrogen_treatment constr
_refine_ls_matrix_type full
_refine_ls_number_parameters 584
_refine_ls_number_reflns 7848
_refine_ls_number_restraints 77
_refine_ls_restrained_S_all 1.074
_refine_ls_R_factor_all 0.0954
_refine_ls_R_factor_gt 0.0838
_refine_ls_shift/su_max 0.001
_refine_ls_shift/su_mean 0.000
_refine_ls_structure_factor_coef Fsqd
_refine_ls_weighting_details 'calc w=1/[\s^2^(Fo^2^)+(0.0961P)^2^+5.8916P] where P=(Fo^2^+2Fc^2^)/3'
_refine_ls_weighting_scheme calc
_refine_ls_wR_factor_gt 0.2117
_refine_ls_wR_factor_ref 0.2189
_reflns_number_gt 6779
_reflns_number_total 7848
_reflns_threshold_expression >2sigma(I)
_cod_data_source_file ja203206g_si_002_1.cif
_cod_data_source_block 80325ma
_cod_original_cell_volume 2272.8(11)
_cod_original_sg_symbol_H-M 'P 21'
_cod_database_code 4106303

loop_
_symmetry_equiv_pos_as_xyz
'x, y, z'
'-x, y+1/2, -z'

loop_
_atom_site_label
_atom_site_type_symbol
_atom_site_fract_x
_atom_site_fract_y
_atom_site_fract_z
_atom_site_U_iso_or_equiv
_atom_site_adp_type
_atom_site_occupancy
_atom_site_symmetry_multiplicity
_atom_site_calc_flag
_atom_site_refinement_flags
C1 C -0.0522(6) 0.1224(3) 0.2596(5) 0.0214(11) Uani 1 1 d .
C2 C 0.0154(6) 0.0644(2) 0.2471(4) 0.0196(11) Uani 1 1 d .
C3 C 0.1425(6) 0.0408(2) 0.3312(4) 0.0195(11) Uani 1 1 d .
C4 C 0.2018(6) 0.0781(3) 0.4235(4) 0.0246(12) Uani 1 1 d .
H1 H 0.2863 0.0627 0.4805 0.029 Uiso 1 1 calc R
C5 C 0.1428(6) 0.1379(3) 0.4372(4) 0.0228(11) Uani 1 1 d .
C6 C 0.2097(6) 0.1775(3) 0.5314(5) 0.0272(13) Uani 1 1 d .
H2 H 0.2970 0.1629 0.5867 0.033 Uiso 1 1 calc R
C7 C 0.1526(7) 0.2348(3) 0.5440(5) 0.0297(13) Uani 1 1 d .
H3 H 0.1998 0.2600 0.6077 0.036 Uiso 1 1 calc R
C8 C 0.0233(6) 0.2583(3) 0.4638(5) 0.0257(12) Uani 1 1 d .
H4 H -0.0161 0.2990 0.4733 0.031 Uiso 1 1 calc R
C9 C -0.0461(6) 0.2215(3) 0.3709(4) 0.0238(12) Uani 1 1 d .
H5 H -0.1337 0.2372 0.3173 0.029 Uiso 1 1 calc R
C10 C 0.0118(5) 0.1607(2) 0.3548(4) 0.0190(11) Uani 1 1 d .
C11 C 0.2072(6) -0.0233(3) 0.3187(4) 0.0242(12) Uani 1 1 d .
C12 C 0.3660(6) -0.0309(3) 0.3419(4) 0.0256(12) Uani 1 1 d .
H6 H 0.4326 0.0042 0.3649 0.031 Uiso 1 1 calc R
C13 C 0.4241(7) -0.0911(3) 0.3304(5) 0.0320(14) Uani 1 1 d .
H7 H 0.5315 -0.0967 0.3466 0.038 Uiso 1 1 calc R
C14 C 0.3314(7) -0.1419(3) 0.2969(5) 0.0339(14) Uani 1 1 d .
H8 H 0.3737 -0.1826 0.2915 0.041 Uiso 1 1 calc R
C15 C 0.1730(8) -0.1336(3) 0.2705(6) 0.0375(15) Uani 1 1 d .
H9 H 0.1069 -0.1684 0.2443 0.045 Uiso 1 1 calc R
C16 C 0.1136(6) -0.0754(3) 0.2824(5) 0.0265(12) Uani 1 1 d .
H10 H 0.0059 -0.0704 0.2655 0.032 Uiso 1 1 calc R
C17 C -0.1847(6) 0.1428(2) 0.1664(4) 0.0173(10) Uani 1 1 d .
C18 C -0.1662(5) 0.1449(2) 0.0578(4) 0.0171(10) Uani 1 1 d .
C19 C -0.2860(6) 0.1640(2) -0.0368(4) 0.0185(11) Uani 1 1 d .
C20 C -0.4259(6) 0.1767(2) -0.0189(5) 0.0224(11) Uani 1 1 d .
H11 H -0.5058 0.1906 -0.0808 0.027 Uiso 1 1 calc R
C21 C -0.4564(6) 0.1701(2) 0.0860(4) 0.0203(11) Uani 1 1 d .
C22 C -0.6047(6) 0.1761(2) 0.1013(5) 0.0250(12) Uani 1 1 d .
H12 H -0.6863 0.1885 0.0393 0.030 Uiso 1 1 calc R
C23 C -0.6337(6) 0.1644(3) 0.2028(5) 0.0268(12) Uani 1 1 d .
H13 H -0.7355 0.1669 0.2095 0.032 Uiso 1 1 calc R
C24 C -0.5149(6) 0.1487(3) 0.2971(5) 0.0253(12) Uani 1 1 d .
H14 H -0.5356 0.1415 0.3680 0.030 Uiso 1 1 calc R
C25 C -0.3680(6) 0.1436(3) 0.2866(4) 0.0215(11) Uani 1 1 d .
H15 H -0.2881 0.1334 0.3514 0.026 Uiso 1 1 calc R
C26 C -0.3322(6) 0.1531(2) 0.1826(4) 0.0199(11) Uani 1 1 d .
C27 C -0.2628(6) 0.1678(2) -0.1525(4) 0.0222(11) Uani 1 1 d .
C28 C -0.1302(7) 0.1932(3) -0.1714(5) 0.0289(13) Uani 1 1 d .
H16 H -0.0516 0.2081 -0.1094 0.035 Uiso 1 1 calc R
C29 C -0.1112(7) 0.1971(3) -0.2788(5) 0.0316(13) Uani 1 1 d .
H17 H -0.0208 0.2153 -0.2904 0.038 Uiso 1 1 calc R
C30 C -0.2225(8) 0.1747(3) -0.3695(5) 0.0391(15) Uani 1 1 d .
H18 H -0.2080 0.1762 -0.4432 0.047 Uiso 1 1 calc R
C31 C -0.3524(8) 0.1507(4) -0.3525(5) 0.0482(18) Uani 1 1 d .
H19 H -0.4308 0.1373 -0.4158 0.058 Uiso 1 1 calc R
C32 C -0.3756(7) 0.1448(3) -0.2450(5) 0.0363(14) Uani 1 1 d .
H20 H -0.4658 0.1257 -0.2348 0.044 Uiso 1 1 calc R
C33 C 0.5838(6) -0.0108(3) 0.1056(4) 0.0224(11) Uani 1 1 d .
H21 H 0.6769 0.0118 0.1322 0.027 Uiso 1 1 calc R
C34 C 0.5698(6) -0.0748(2) 0.0778(4) 0.0205(11) Uani 1 1 d .
C35 C 0.4136(6) -0.0890(3) 0.0418(4) 0.0197(11) Uani 1 1 d .
C36 C 0.3361(6) -0.0334(2) 0.0480(4) 0.0174(10) Uani 1 1 d .
C37 C 0.1763(6) -0.0162(2) 0.0181(4) 0.0173(10) Uani 1 1 d .
C38 C 0.0579(6) -0.0542(3) -0.0433(4) 0.0200(11) Uani 1 1 d .
H45 H 0.0777 -0.0969 -0.0598 0.024 Uiso 1 1 calc R
C39 C -0.0872(6) -0.0303(2) -0.0798(4) 0.0190(11) Uani 1 1 d .
C40 C -0.2109(6) -0.0612(2) -0.1594(4) 0.0207(11) Uani 1 1 d .
C41 C -0.2288(6) -0.1187(3) -0.2173(4) 0.0217(11) Uani 1 1 d .
C42 C -0.3814(6) -0.1207(3) -0.2850(4) 0.0241(12) Uani 1 1 d .
C43 C -0.4496(7) -0.0659(3) -0.2661(5) 0.0309(13) Uani 1 1 d .
H22 H -0.5525 -0.0547 -0.3014 0.037 Uiso 1 1 calc R
C44 C 0.7003(6) -0.1207(3) 0.0873(5) 0.0268(12) Uani 1 1 d .
H23 H 0.7935 -0.0965 0.0869 0.032 Uiso 1 1 calc R
H24 H 0.6764 -0.1486 0.0202 0.032 Uiso 1 1 calc R
C45 C 0.7334(7) -0.1620(3) 0.1931(5) 0.0361(14) Uani 1 1 d .
H25 H 0.7737 -0.1355 0.2597 0.054 Uiso 1 1 calc R
H26 H 0.8089 -0.1944 0.1885 0.054 Uiso 1 1 calc R
H27 H 0.6389 -0.1825 0.1989 0.054 Uiso 1 1 calc R
C46 C 0.3489(6) -0.1541(2) 0.0067(4) 0.0211(11) Uani 1 1 d .
H28 H 0.2489 -0.1583 0.0242 0.025 Uiso 1 1 calc R
H29 H 0.4183 -0.1865 0.0510 0.025 Uiso 1 1 calc R
C47 C 0.3281(7) -0.1668(3) -0.1183(5) 0.0296(13) Uani 1 1 d .
H30 H 0.2552 -0.1363 -0.1626 0.044 Uiso 1 1 calc R
H31 H 0.2892 -0.2099 -0.1363 0.044 Uiso 1 1 calc R
H32 H 0.4266 -0.1624 -0.1363 0.044 Uiso 1 1 calc R
C48 C -0.1110(6) -0.1700(3) -0.2111(5) 0.0284(13) Uani 1 1 d .
H33 H -0.0137 -0.1504 -0.2158 0.034 Uiso 1 1 calc R
H34 H -0.1457 -0.1987 -0.2765 0.034 Uiso 1 1 calc R
C49 C -0.0826(7) -0.2090(3) -0.1019(6) 0.0366(15) Uani 1 1 d .
H35 H -0.0447 -0.1811 -0.0368 0.055 Uiso 1 1 calc R
H36 H -0.0067 -0.2420 -0.1022 0.055 Uiso 1 1 calc R
H37 H -0.1784 -0.2288 -0.0970 0.055 Uiso 1 1 calc R
C50 C -0.4541(7) -0.1737(3) -0.3638(5) 0.0345(14) Uani 1 1 d .
H38 H -0.4059 -0.1751 -0.4273 0.041 Uiso 1 1 calc R
H39 H -0.4315 -0.2144 -0.3227 0.041 Uiso 1 1 calc R
C51 C -0.6227(7) -0.1682(4) -0.4106(6) 0.0457(18) Uani 1 1 d .
H40 H -0.6723 -0.1691 -0.3488 0.069 Uiso 1 1 calc R
H41 H -0.6598 -0.2037 -0.4618 0.069 Uiso 1 1 calc R
H42 H -0.6467 -0.1282 -0.4519 0.069 Uiso 1 1 calc R
O1 O -0.0428(4) 0.03047(16) 0.1513(3) 0.0181(7) Uani 1 1 d .
O2 O -0.0299(4) 0.12437(16) 0.0405(3) 0.0185(8) Uani 1 1 d .
B1 B -0.0113(6) 0.0569(3) 0.0514(5) 0.0187(12) Uani 1 1 d .
O3 O 0.1475(4) 0.04213(16) 0.0483(3) 0.0199(8) Uani 1 1 d .
O4 O -0.1221(4) 0.02540(16) -0.0462(3) 0.0194(8) Uani 1 1 d .
N1 N 0.4438(5) 0.0134(2) 0.0885(4) 0.0198(9) Uani 1 1 d .
H43 H 0.4229 0.0530 0.1011 0.024 Uiso 1 1 calc R
N2 N -0.3514(5) -0.0300(2) -0.1905(4) 0.0303(11) Uani 1 1 d .
H44 H -0.3720 0.0070 -0.1650 0.036 Uiso 1 1 calc R
C1A C 0.2389(8) 0.0922(3) -0.1862(5) 0.0428(12) Uani 1 1 d DU
H46 H 0.2396 0.1292 -0.2342 0.064 Uiso 1 1 calc R
H47 H 0.3392 0.0876 -0.1323 0.064 Uiso 1 1 calc R
H48 H 0.1607 0.0978 -0.1452 0.064 Uiso 1 1 calc R
C2A C 0.2038(8) 0.0336(4) -0.2584(6) 0.0539(10) Uani 1 1 d DU
H49 H 0.2745 0.0330 -0.3075 0.065 Uiso 1 1 calc R
H50 H 0.2297 -0.0035 -0.2076 0.065 Uiso 1 1 calc R
C3A C 0.0470(9) 0.0233(4) -0.3317(6) 0.0560(10) Uani 1 1 d DU
H51 H 0.0191 0.0597 -0.3837 0.067 Uiso 1 1 calc R
H52 H -0.0253 0.0224 -0.2839 0.067 Uiso 1 1 calc R
C4A C 0.0282(9) -0.0369(4) -0.4002(6) 0.0575(10) Uani 1 1 d DU
H53 H 0.0609 -0.0730 -0.3481 0.069 Uiso 1 1 calc R
H54 H 0.0979 -0.0350 -0.4500 0.069 Uiso 1 1 calc R
C5A C -0.1384(9) -0.0507(4) -0.4754(7) 0.0586(10) Uani 1 1 d DU
H55 H -0.1375 -0.0905 -0.5178 0.070 Uiso 1 1 calc R
H56 H -0.2072 -0.0570 -0.4257 0.070 Uiso 1 1 calc R
C6A C -0.1993(9) 0.0008(4) -0.5558(7) 0.0575(13) Uani 1 1 d DU
H57 H -0.2373 0.0351 -0.5167 0.086 Uiso 1 1 calc R
H58 H -0.2830 -0.0155 -0.6169 0.086 Uiso 1 1 calc R
H59 H -0.1179 0.0171 -0.5871 0.086 Uiso 1 1 calc R

loop_
_atom_site_aniso_label
_atom_site_aniso_U_11
_atom_site_aniso_U_22
_atom_site_aniso_U_33
_atom_site_aniso_U_23
_atom_site_aniso_U_13
_atom_site_aniso_U_12
C1 0.018(2) 0.024(3) 0.024(3) 0.000(2) 0.009(2) 0.002(2)
C2 0.021(3) 0.020(3) 0.019(3) 0.004(2) 0.007(2) -0.001(2)
C3 0.017(2) 0.022(3) 0.020(3) 0.008(2) 0.006(2) -0.001(2)
C4 0.022(3) 0.032(3) 0.020(3) 0.003(2) 0.007(2) 0.000(2)
C5 0.017(2) 0.031(3) 0.021(3) 0.003(2) 0.005(2) 0.000(2)
C6 0.018(3) 0.038(3) 0.023(3) -0.002(2) 0.001(2) -0.001(2)
C7 0.034(3) 0.037(3) 0.019(3) -0.014(2) 0.009(2) -0.014(3)
C8 0.026(3) 0.026(3) 0.027(3) -0.006(2) 0.008(2) -0.004(2)
C9 0.027(3) 0.027(3) 0.018(3) -0.002(2) 0.008(2) -0.002(2)
C10 0.017(2) 0.024(3) 0.017(3) 0.004(2) 0.006(2) -0.002(2)
C11 0.030(3) 0.028(3) 0.016(3) 0.002(2) 0.007(2) 0.003(2)
C12 0.022(3) 0.032(3) 0.023(3) 0.007(2) 0.004(2) 0.003(2)
C13 0.027(3) 0.029(3) 0.043(4) 0.014(3) 0.014(3) 0.015(3)
C14 0.041(4) 0.033(3) 0.027(3) 0.011(3) 0.008(3) 0.012(3)
C15 0.046(4) 0.023(3) 0.041(4) 0.008(3) 0.008(3) 0.008(3)
C16 0.022(3) 0.028(3) 0.026(3) 0.003(2) -0.001(2) -0.001(2)
C17 0.024(3) 0.009(2) 0.018(3) -0.0048(19) 0.005(2) -0.001(2)
C18 0.016(2) 0.015(2) 0.019(3) -0.003(2) 0.0029(19) -0.003(2)
C19 0.022(3) 0.013(2) 0.019(3) -0.002(2) 0.004(2) -0.001(2)
C20 0.020(3) 0.019(3) 0.027(3) 0.005(2) 0.003(2) 0.009(2)
C21 0.021(3) 0.017(2) 0.023(3) -0.011(2) 0.006(2) -0.003(2)
C22 0.024(3) 0.018(3) 0.032(3) -0.005(2) 0.006(2) 0.005(2)
C23 0.021(3) 0.027(3) 0.034(3) -0.007(2) 0.011(2) 0.004(2)
C24 0.023(3) 0.020(3) 0.034(3) -0.005(2) 0.009(2) -0.003(2)
C25 0.023(3) 0.021(3) 0.020(3) -0.002(2) 0.006(2) 0.003(2)
C26 0.023(3) 0.014(2) 0.022(3) -0.005(2) 0.003(2) -0.002(2)
C27 0.028(3) 0.017(3) 0.022(3) 0.003(2) 0.008(2) 0.009(2)
C28 0.036(3) 0.025(3) 0.029(3) 0.000(2) 0.013(2) 0.002(2)
C29 0.041(3) 0.026(3) 0.033(3) 0.009(3) 0.018(3) 0.006(3)
C30 0.049(4) 0.047(4) 0.022(3) 0.004(3) 0.011(3) 0.002(3)
C31 0.039(4) 0.080(5) 0.023(3) 0.000(3) 0.001(3) 0.007(4)
C32 0.029(3) 0.054(4) 0.025(3) 0.002(3) 0.006(2) -0.003(3)
C33 0.017(3) 0.029(3) 0.022(3) 0.002(2) 0.005(2) 0.001(2)
C34 0.019(3) 0.025(3) 0.017(3) 0.003(2) 0.004(2) -0.001(2)
C35 0.022(3) 0.026(3) 0.014(3) -0.002(2) 0.010(2) -0.003(2)
C36 0.018(2) 0.018(3) 0.015(2) 0.000(2) 0.0043(19) -0.004(2)
C37 0.021(2) 0.018(3) 0.016(2) 0.003(2) 0.009(2) 0.004(2)
C38 0.023(3) 0.020(2) 0.019(3) 0.001(2) 0.009(2) 0.000(2)
C39 0.024(3) 0.019(3) 0.017(2) -0.004(2) 0.009(2) -0.006(2)
C40 0.022(3) 0.023(3) 0.013(2) 0.008(2) -0.002(2) 0.001(2)
C41 0.021(3) 0.024(3) 0.019(3) -0.001(2) 0.002(2) -0.002(2)
C42 0.022(3) 0.027(3) 0.021(3) 0.001(2) 0.001(2) -0.007(2)
C43 0.025(3) 0.033(3) 0.028(3) 0.000(3) -0.005(2) -0.006(3)
C44 0.018(3) 0.029(3) 0.035(3) 0.003(3) 0.012(2) 0.006(2)
C45 0.026(3) 0.037(3) 0.042(4) 0.013(3) 0.004(3) 0.001(3)
C46 0.021(3) 0.015(3) 0.023(3) 0.001(2) 0.000(2) 0.003(2)
C47 0.039(3) 0.020(3) 0.030(3) -0.003(2) 0.008(3) 0.000(3)
C48 0.021(3) 0.030(3) 0.032(3) -0.010(2) 0.002(2) 0.002(2)
C49 0.033(3) 0.018(3) 0.058(4) 0.002(3) 0.011(3) 0.006(3)
C50 0.039(3) 0.031(3) 0.027(3) -0.004(2) -0.002(3) -0.003(3)
C51 0.043(4) 0.062(5) 0.033(4) -0.012(3) 0.012(3) -0.028(4)
O1 0.0168(17) 0.0156(17) 0.0210(19) -0.0021(14) 0.0032(14) 0.0010(14)
O2 0.0143(17) 0.0210(18) 0.0218(19) -0.0019(14) 0.0077(14) 0.0002(14)
B1 0.014(3) 0.022(3) 0.020(3) 0.005(2) 0.004(2) 0.001(2)
O3 0.0195(17) 0.0193(19) 0.0207(18) -0.0027(14) 0.0049(14) 0.0019(14)
O4 0.0164(17) 0.0200(18) 0.0195(18) -0.0025(14) 0.0006(14) 0.0034(14)
N1 0.022(2) 0.015(2) 0.022(2) -0.0043(17) 0.0044(18) 0.0021(18)
N2 0.022(2) 0.028(3) 0.039(3) -0.003(2) 0.003(2) -0.002(2)
C1A 0.052(2) 0.050(2) 0.033(2) 0.017(2) 0.0220(19) -0.009(2)
C2A 0.0587(19) 0.060(2) 0.0462(19) 0.0160(17) 0.0188(16) -0.0051(18)
C3A 0.0597(19) 0.061(2) 0.0488(18) 0.0163(16) 0.0177(16) -0.0055(17)
C4A 0.0600(19) 0.062(2) 0.0511(19) 0.0168(16) 0.0162(16) -0.0054(17)
C5A 0.060(2) 0.064(2) 0.0526(19) 0.0171(17) 0.0152(17) -0.0063(18)
C6A 0.055(2) 0.065(3) 0.053(2) 0.017(2) 0.014(2) -0.009(2)

loop_
_atom_type_symbol
_atom_type_description
_atom_type_scat_dispersion_real
_atom_type_scat_dispersion_imag
_atom_type_scat_source
C C 0.0033 0.0016 'International Tables Vol C Tables 4.2.6.8 and 6.1.1.4'
H H 0.0000 0.0000 'International Tables Vol C Tables 4.2.6.8 and 6.1.1.4'
B B 0.0013 0.0007 'International Tables Vol C Tables 4.2.6.8 and 6.1.1.4'
N N 0.0061 0.0033 'International Tables Vol C Tables 4.2.6.8 and 6.1.1.4'
O O 0.0106 0.0060 'International Tables Vol C Tables 4.2.6.8 and 6.1.1.4'

loop_
_geom_angle_atom_site_label_1
_geom_angle_atom_site_label_2
_geom_angle_atom_site_label_3
_geom_angle
C2 C1 C10 119.7(5)
C2 C1 C17 117.3(5)
C10 C1 C17 122.9(5)
O1 C2 C1 118.4(4)
O1 C2 C3 120.1(4)
C1 C2 C3 121.5(5)
C4 C3 C2 117.9(5)
C4 C3 C11 121.7(5)
C2 C3 C11 120.4(5)
C3 C4 C5 122.6(5)
C3 C4 H1 118.7
C5 C4 H1 118.7
C4 C5 C10 119.5(5)
C4 C5 C6 122.1(5)
C10 C5 C6 118.4(5)
C7 C6 C5 121.8(5)
C7 C6 H2 119.1
C5 C6 H2 119.1
C6 C7 C8 120.8(5)
C6 C7 H3 119.6
C8 C7 H3 119.6
C9 C8 C7 119.6(5)
C9 C8 H4 120.2
C7 C8 H4 120.2
C8 C9 C10 121.1(5)
C8 C9 H5 119.5
C10 C9 H5 119.5
C1 C10 C9 123.0(5)
C1 C10 C5 118.6(5)
C9 C10 C5 118.3(5)
C16 C11 C12 118.9(5)
C16 C11 C3 121.6(5)
C12 C11 C3 119.5(5)
C13 C12 C11 118.6(5)
C13 C12 H6 120.7
C11 C12 H6 120.7
C14 C13 C12 121.9(5)
C14 C13 H7 119.0
C12 C13 H7 119.0
C13 C14 C15 119.2(6)
C13 C14 H8 120.4
C15 C14 H8 120.4
C16 C15 C14 119.9(6)
C16 C15 H9 120.1
C14 C15 H9 120.1
C15 C16 C11 121.4(5)
C15 C16 H10 119.3
C11 C16 H10 119.3
C18 C17 C26 119.1(4)
C18 C17 C1 118.1(4)
C26 C17 C1 122.4(4)
O2 C18 C17 118.6(4)
O2 C18 C19 119.0(4)
C17 C18 C19 122.3(4)
C20 C19 C18 117.6(5)
C20 C19 C27 120.7(5)
C18 C19 C27 121.6(4)
C19 C20 C21 123.1(5)
C19 C20 H11 118.5
C21 C20 H11 118.5
C20 C21 C22 122.8(5)
C20 C21 C26 118.8(5)
C22 C21 C26 118.4(5)
C23 C22 C21 121.7(5)
C23 C22 H12 119.2
C21 C22 H12 119.2
C22 C23 C24 120.6(5)
C22 C23 H13 119.7
C24 C23 H13 119.7
C25 C24 C23 119.6(5)
C25 C24 H14 120.2
C23 C24 H14 120.2
C24 C25 C26 122.1(5)
C24 C25 H15 118.9
C26 C25 H15 118.9
C25 C26 C17 123.7(5)
C25 C26 C21 117.5(5)
C17 C26 C21 118.7(5)
C28 C27 C32 118.5(5)
C28 C27 C19 121.6(5)
C32 C27 C19 119.9(5)
C29 C28 C27 120.9(6)
C29 C28 H16 119.5
C27 C28 H16 119.5
C30 C29 C28 120.4(6)
C30 C29 H17 119.8
C28 C29 H17 119.8
C31 C30 C29 119.3(6)
C31 C30 H18 120.4
C29 C30 H18 120.4
C30 C31 C32 122.3(6)
C30 C31 H19 118.9
C32 C31 H19 118.9
C31 C32 C27 118.6(6)
C31 C32 H20 120.7
C27 C32 H20 120.7
N1 C33 C34 108.1(5)
N1 C33 H21 126.0
C34 C33 H21 126.0
C33 C34 C35 107.8(5)
C33 C34 C44 125.8(5)
C35 C34 C44 126.4(5)
C36 C35 C34 106.8(5)
C36 C35 C46 128.5(5)
C34 C35 C46 124.7(5)
C35 C36 N1 107.7(4)
C35 C36 C37 133.8(5)
N1 C36 C37 118.5(4)
O3 C37 C38 120.3(4)
O3 C37 C36 114.8(4)
C38 C37 C36 124.9(5)
C39 C38 C37 120.2(5)
C39 C38 H45 119.9
C37 C38 H45 119.9
O4 C39 C38 121.1(5)
O4 C39 C40 114.2(4)
C38 C39 C40 124.6(5)
C41 C40 N2 107.1(4)
C41 C40 C39 135.0(5)
N2 C40 C39 117.8(5)
C40 C41 C42 106.9(5)
C40 C41 C48 127.7(5)
C42 C41 C48 125.3(5)
C43 C42 C41 107.0(5)
C43 C42 C50 126.7(5)
C41 C42 C50 126.3(5)
N2 C43 C42 110.5(5)
N2 C43 H22 124.8
C42 C43 H22 124.8
C34 C44 C45 114.0(5)
C34 C44 H23 108.8
C45 C44 H23 108.8
C34 C44 H24 108.8
C45 C44 H24 108.8
H23 C44 H24 107.6
C44 C45 H25 109.5
C44 C45 H26 109.5
H25 C45 H26 109.5
C44 C45 H27 109.5
H25 C45 H27 109.5
H26 C45 H27 109.5
C35 C46 C47 112.6(4)
C35 C46 H28 109.1
C47 C46 H28 109.1
C35 C46 H29 109.1
C47 C46 H29 109.1
H28 C46 H29 107.8
C46 C47 H30 109.5
C46 C47 H31 109.5
H30 C47 H31 109.5
C46 C47 H32 109.5
H30 C47 H32 109.5
H31 C47 H32 109.5
C41 C48 C49 112.5(5)
C41 C48 H33 109.1
C49 C48 H33 109.1
C41 C48 H34 109.1
C49 C48 H34 109.1
H33 C48 H34 107.8
C48 C49 H35 109.5
C48 C49 H36 109.5
H35 C49 H36 109.5
C48 C49 H37 109.5
H35 C49 H37 109.5
H36 C49 H37 109.5
C51 C50 C42 114.8(5)
C51 C50 H38 108.6
C42 C50 H38 108.6
C51 C50 H39 108.6
C42 C50 H39 108.6
H38 C50 H39 107.5
C50 C51 H40 109.5
C50 C51 H41 109.5
H40 C51 H41 109.5
C50 C51 H42 109.5
H40 C51 H42 109.5
H41 C51 H42 109.5
C2 O1 B1 114.5(4)
C18 O2 B1 112.7(4)
O2 B1 O1 114.7(5)
O2 B1 O3 107.3(4)
O1 B1 O3 110.5(4)
O2 B1 O4 109.0(4)
O1 B1 O4 105.6(4)
O3 B1 O4 109.7(4)
C37 O3 B1 117.6(4)
C39 O4 B1 118.8(4)
C33 N1 C36 109.7(4)
C33 N1 H43 125.2
C36 N1 H43 125.2
C43 N2 C40 108.4(5)
C43 N2 H44 125.8
C40 N2 H44 125.8
C2A C1A H46 109.5
C2A C1A H47 109.5
H46 C1A H47 109.5
C2A C1A H48 109.5
H46 C1A H48 109.5
H47 C1A H48 109.5
C3A C2A C1A 119.9(7)
C3A C2A H49 107.4
C1A C2A H49 107.4
C3A C2A H50 107.4
C1A C2A H50 107.4
H49 C2A H50 106.9
C2A C3A C4A 114.3(7)
C2A C3A H51 108.7
C4A C3A H51 108.7
C2A C3A H52 108.7
C4A C3A H52 108.7
H51 C3A H52 107.6
C3A C4A C5A 115.7(7)
C3A C4A H53 108.4
C5A C4A H53 108.4
C3A C4A H54 108.4
C5A C4A H54 108.4
H53 C4A H54 107.4
C6A C5A C4A 112.8(6)
C6A C5A H55 109.0
C4A C5A H55 109.0
C6A C5A H56 109.0
C4A C5A H56 109.0
H55 C5A H56 107.8
C5A C6A H57 109.5
C5A C6A H58 109.5
H57 C6A H58 109.5
C5A C6A H59 109.5
H57 C6A H59 109.5
H58 C6A H59 109.5

loop_
_geom_bond_atom_site_label_1
_geom_bond_atom_site_label_2
_geom_bond_distance
C1 C2 1.395(7)
C1 C10 1.416(7)
C1 C17 1.491(7)
C2 O1 1.361(6)
C2 C3 1.422(7)
C3 C4 1.371(8)
C3 C11 1.498(7)
C4 C5 1.398(8)
C4 H1 0.9500
C5 C10 1.428(7)
C5 C6 1.429(8)
C6 C7 1.340(8)
C6 H2 0.9500
C7 C8 1.409(8)
C7 H3 0.9500
C8 C9 1.388(8)
C8 H4 0.9500
C9 C10 1.420(8)
C9 H5 0.9500
C11 C16 1.390(8)
C11 C12 1.403(8)
C12 C13 1.397(8)
C12 H6 0.9500
C13 C14 1.358(9)
C13 H7 0.9500
C14 C15 1.399(9)
C14 H8 0.9500
C15 C16 1.365(8)
C15 H9 0.9500
C16 H10 0.9500
C17 C18 1.389(7)
C17 C26 1.421(7)
C18 O2 1.379(6)
C18 C19 1.426(7)
C19 C20 1.370(7)
C19 C27 1.494(7)
C20 C21 1.396(8)
C20 H11 0.9500
C21 C22 1.412(7)
C21 C26 1.452(7)
C22 C23 1.364(8)
C22 H12 0.9500
C23 C24 1.401(8)
C23 H13 0.9500
C24 C25 1.378(7)
C24 H14 0.9500
C25 C26 1.414(7)
C25 H15 0.9500
C27 C28 1.392(8)
C27 C32 1.402(8)
C28 C29 1.379(8)
C28 H16 0.9500
C29 C30 1.377(9)
C29 H17 0.9500
C30 C31 1.348(10)
C30 H18 0.9500
C31 C32 1.398(9)
C31 H19 0.9500
C32 H20 0.9500
C33 N1 1.333(7)
C33 C34 1.391(8)
C33 H21 0.9500
C34 C35 1.401(7)
C34 C44 1.512(7)
C35 C36 1.380(7)
C35 C46 1.513(7)
C36 N1 1.387(6)
C36 C37 1.446(7)
C37 O3 1.331(6)
C37 C38 1.394(7)
C38 C39 1.371(7)
C38 H45 0.9500
C39 O4 1.313(6)
C39 C40 1.436(7)
C40 C41 1.395(8)
C40 N2 1.397(7)
C41 C42 1.417(7)
C41 C48 1.510(8)
C42 C43 1.359(9)
C42 C50 1.514(8)
C43 N2 1.342(7)
C43 H22 0.9500
C44 C45 1.529(8)
C44 H23 0.9900
C44 H24 0.9900
C45 H25 0.9800
C45 H26 0.9800
C45 H27 0.9800
C46 C47 1.522(8)
C46 H28 0.9900
C46 H29 0.9900
C47 H30 0.9800
C47 H31 0.9800
C47 H32 0.9800
C48 C49 1.539(9)
C48 H33 0.9900
C48 H34 0.9900
C49 H35 0.9800
C49 H36 0.9800
C49 H37 0.9800
C50 C51 1.491(9)
C50 H38 0.9900
C50 H39 0.9900
C51 H40 0.9800
C51 H41 0.9800
C51 H42 0.9800
O1 B1 1.445(7)
O2 B1 1.436(7)
B1 O3 1.484(6)
B1 O4 1.503(7)
N1 H43 0.8800
N2 H44 0.8800
C1A C2A 1.507(10)
C1A H46 0.9800
C1A H47 0.9800
C1A H48 0.9800
C2A C3A 1.487(10)
C2A H49 0.9900
C2A H50 0.9900
C3A C4A 1.509(11)
C3A H51 0.9900
C3A H52 0.9900
C4A C5A 1.578(10)
C4A H53 0.9900
C4A H54 0.9900
C5A C6A 1.477(10)
C5A H55 0.9900
C5A H56 0.9900
C6A H57 0.9800
C6A H58 0.9800
C6A H59 0.9800

loop_
_geom_torsion_atom_site_label_1
_geom_torsion_atom_site_label_2
_geom_torsion_atom_site_label_3
_geom_torsion_atom_site_label_4
_geom_torsion
C10 C1 C2 O1 -175.9(4)
C17 C1 C2 O1 0.3(7)
C10 C1 C2 C3 3.7(8)
C17 C1 C2 C3 179.9(5)
O1 C2 C3 C4 176.8(5)
C1 C2 C3 C4 -2.9(7)
O1 C2 C3 C11 -3.9(7)
C1 C2 C3 C11 176.5(5)
C2 C3 C4 C5 -0.4(8)
C11 C3 C4 C5 -179.7(5)
C3 C4 C5 C10 2.6(8)
C3 C4 C5 C6 -177.2(5)
C4 C5 C6 C7 180.0(5)
C10 C5 C6 C7 0.1(8)
C5 C6 C7 C8 -0.1(8)
C6 C7 C8 C9 0.2(8)
C7 C8 C9 C10 -0.5(8)
C2 C1 C10 C9 177.1(5)
C17 C1 C10 C9 1.1(8)
C2 C1 C10 C5 -1.4(7)
C17 C1 C10 C5 -177.4(5)
C8 C9 C10 C1 -177.9(5)
C8 C9 C10 C5 0.6(7)
C4 C5 C10 C1 -1.7(7)
C6 C5 C10 C1 178.2(5)
C4 C5 C10 C9 179.8(5)
C6 C5 C10 C9 -0.4(7)
C4 C3 C11 C16 135.8(6)
C2 C3 C11 C16 -43.5(7)
C4 C3 C11 C12 -45.5(7)
C2 C3 C11 C12 135.2(5)
C16 C11 C12 C13 -1.7(8)
C3 C11 C12 C13 179.6(5)
C11 C12 C13 C14 0.5(9)
C12 C13 C14 C15 1.5(9)
C13 C14 C15 C16 -2.3(9)
C14 C15 C16 C11 1.1(9)
C12 C11 C16 C15 0.9(8)
C3 C11 C16 C15 179.6(5)
C2 C1 C17 C18 -54.0(6)
C10 C1 C17 C18 122.1(5)
C2 C1 C17 C26 118.8(5)
C10 C1 C17 C26 -65.2(7)
C26 C17 C18 O2 -169.0(4)
C1 C17 C18 O2 4.0(7)
C26 C17 C18 C19 7.2(7)
C1 C17 C18 C19 -179.8(5)
O2 C18 C19 C20 172.1(4)
C17 C18 C19 C20 -4.1(7)
O2 C18 C19 C27 -5.6(7)
C17 C18 C19 C27 178.2(5)
C18 C19 C20 C21 -1.7(8)
C27 C19 C20 C21 176.0(5)
C19 C20 C21 C22 -172.4(5)
C19 C20 C21 C26 4.1(8)
C20 C21 C22 C23 174.6(5)
C26 C21 C22 C23 -2.0(8)
C21 C22 C23 C24 2.9(8)
C22 C23 C24 C25 -1.5(8)
C23 C24 C25 C26 -0.7(8)
C24 C25 C26 C17 -174.2(5)
C24 C25 C26 C21 1.5(7)
C18 C17 C26 C25 171.1(5)
C1 C17 C26 C25 -1.6(7)
C18 C17 C26 C21 -4.5(7)
C1 C17 C26 C21 -177.2(5)
C20 C21 C26 C25 -176.8(5)
C22 C21 C26 C25 -0.1(7)
C20 C21 C26 C17 -0.9(7)
C22 C21 C26 C17 175.8(4)
C20 C19 C27 C28 140.2(5)
C18 C19 C27 C28 -42.2(7)
C20 C19 C27 C32 -40.5(7)
C18 C19 C27 C32 137.1(5)
C32 C27 C28 C29 1.4(8)
C19 C27 C28 C29 -179.2(5)
C27 C28 C29 C30 -1.2(9)
C28 C29 C30 C31 2.0(10)
C29 C30 C31 C32 -3.1(12)
C30 C31 C32 C27 3.4(11)
C28 C27 C32 C31 -2.4(9)
C19 C27 C32 C31 178.2(6)
N1 C33 C34 C35 0.4(6)
N1 C33 C34 C44 -178.4(5)
C33 C34 C35 C36 0.2(6)
C44 C34 C35 C36 179.0(5)
C33 C34 C35 C46 -178.3(5)
C44 C34 C35 C46 0.5(8)
C34 C35 C36 N1 -0.8(6)
C46 C35 C36 N1 177.7(5)
C34 C35 C36 C37 176.5(5)
C46 C35 C36 C37 -5.0(10)
C35 C36 C37 O3 173.6(5)
N1 C36 C37 O3 -9.4(6)
C35 C36 C37 C38 -10.1(9)
N1 C36 C37 C38 166.9(5)
O3 C37 C38 C39 4.7(7)
C36 C37 C38 C39 -171.5(5)
C37 C38 C39 O4 -8.8(7)
C37 C38 C39 C40 168.6(5)
O4 C39 C40 C41 179.8(5)
C38 C39 C40 C41 2.2(9)
O4 C39 C40 N2 -0.8(7)
C38 C39 C40 N2 -178.4(5)
N2 C40 C41 C42 1.0(6)
C39 C40 C41 C42 -179.5(6)
N2 C40 C41 C48 -178.9(5)
C39 C40 C41 C48 0.6(10)
C40 C41 C42 C43 -0.3(6)
C48 C41 C42 C43 179.6(5)
C40 C41 C42 C50 179.5(5)
C48 C41 C42 C50 -0.6(9)
C41 C42 C43 N2 -0.6(7)
C50 C42 C43 N2 179.6(5)
C33 C34 C44 C45 99.4(6)
C35 C34 C44 C45 -79.2(7)
C36 C35 C46 C47 92.9(7)
C34 C35 C46 C47 -88.9(6)
C40 C41 C48 C49 75.4(7)
C42 C41 C48 C49 -104.6(6)
C43 C42 C50 C51 -9.6(9)
C41 C42 C50 C51 170.6(6)
C1 C2 O1 B1 71.7(6)
C3 C2 O1 B1 -107.9(5)
C17 C18 O2 B1 70.9(6)
C19 C18 O2 B1 -105.4(5)
C18 O2 B1 O1 -48.4(6)
C18 O2 B1 O3 -171.5(4)
C18 O2 B1 O4 69.7(5)
C2 O1 B1 O2 -43.0(6)
C2 O1 B1 O3 78.4(5)
C2 O1 B1 O4 -163.0(4)
C38 C37 O3 B1 20.9(6)
C36 C37 O3 B1 -162.6(4)
O2 B1 O3 C37 -157.2(4)
O1 B1 O3 C37 77.2(5)
O4 B1 O3 C37 -38.9(6)
C38 C39 O4 B1 -12.9(7)
C40 C39 O4 B1 169.4(4)
O2 B1 O4 C39 152.4(4)
O1 B1 O4 C39 -83.9(5)
O3 B1 O4 C39 35.2(6)
C34 C33 N1 C36 -0.9(6)
C35 C36 N1 C33 1.0(6)
C37 C36 N1 C33 -176.7(4)
C42 C43 N2 C40 1.3(7)
C41 C40 N2 C43 -1.4(6)
C39 C40 N2 C43 179.0(5)
C1A C2A C3A C4A 179.4(6)
C2A C3A C4A C5A 177.6(6)
C3A C4A C5A C6A 57.5(9)
